data_4350204
loop_
_publ_author_name
'Hu, Chuanjiang'
'An, Jin'
'Noll, Bruce C.'
'Schulz, Charles E.'
'Scheidt, W. Robert'

_publ_section_title
;
 Electronic configuration of high-spin imidazole-ligated iron(II)
 octaethylporphyrinates.
;
_journal_issue 10
_journal_name_full 'Inorganic chemistry'
_journal_page_first 4177
_journal_page_last 4185
_journal_paper_doi 10.1021/ic052194v
_journal_volume 45
_journal_year 2006
_chemical_formula_moiety '(C41 H52 Fe N6), 0.97(C7 H8)'
_chemical_formula_sum 'C47.76 H59.72 Fe N6'
_chemical_formula_weight 773.68
_chemical_melting_point ?
_chemical_name_common '[Fe(OEP)(1,2-Me2Im)]'
_space_group_IT_number 14
_space_group_name_Hall '-P 2ybc'
_space_group_name_H-M_alt 'P 1 21/c 1'
_symmetry_cell_setting monoclinic
_symmetry_space_group_name_Hall '-P 2ybc'
_symmetry_space_group_name_H-M 'P 1 21/c 1'
_atom_sites_solution_hydrogens geom
_atom_sites_solution_primary direct
_atom_sites_solution_secondary difmap
_audit_creation_method SHELXL-97
_cell_angle_alpha 90.00
_cell_angle_beta 91.651(2)
_cell_angle_gamma 90.00
_cell_formula_units_Z 4
_cell_length_a 20.2439(15)
_cell_length_b 19.7769(14)
_cell_length_c 10.1528(7)
_cell_measurement_reflns_used 5231
_cell_measurement_temperature 100(2)
_cell_measurement_theta_max 25.04
_cell_measurement_theta_min 2.25
_cell_volume 4063.1(5)
_computing_cell_refinement 'BRUKER APEX2/SAINT'
_computing_data_collection 'BRUKER APEX2'
_computing_data_reduction 'BRUKER SHELXL'
_computing_molecular_graphics ORTEP3
_computing_publication_material SHELXL-97
_computing_structure_refinement 'SHELXL-97 (Sheldrick, 1997)'
_computing_structure_solution 'SHELXS-97 (Sheldrick, 1990)'
_diffrn_ambient_temperature 100(2)
_diffrn_detector_area_resol_mean 8.33
_diffrn_measured_fraction_theta_full 0.995
_diffrn_measured_fraction_theta_max 0.995
_diffrn_measurement_device_type 'Bruker SMART APEX CCD area detector'
_diffrn_measurement_method '\f and \w scans'
_diffrn_radiation_monochromator graphite
_diffrn_radiation_source 'fine-focus sealed tube'
_diffrn_radiation_type MoK\a
_diffrn_radiation_wavelength 0.71073
_diffrn_reflns_av_R_equivalents 0.0575
_diffrn_reflns_av_sigmaI/netI 0.0459
_diffrn_reflns_limit_h_max 24
_diffrn_reflns_limit_h_min -24
_diffrn_reflns_limit_k_max 23
_diffrn_reflns_limit_k_min -23
_diffrn_reflns_limit_l_max 12
_diffrn_reflns_limit_l_min -12
_diffrn_reflns_number 32777
_diffrn_reflns_theta_full 25.07
_diffrn_reflns_theta_max 25.07
_diffrn_reflns_theta_min 2.01
_exptl_absorpt_coefficient_mu 0.413
_exptl_absorpt_correction_T_max 0.9797
_exptl_absorpt_correction_T_min 0.9220
_exptl_absorpt_correction_type multi-scan
_exptl_absorpt_process_details SADABS
_exptl_crystal_colour red
_exptl_crystal_density_diffrn 1.265
_exptl_crystal_density_method 'not measured'
_exptl_crystal_description plate
_exptl_crystal_F_000 1657
_exptl_crystal_size_max 0.20
_exptl_crystal_size_mid 0.10
_exptl_crystal_size_min 0.05
_refine_diff_density_max 0.780
_refine_diff_density_min -0.384
_refine_diff_density_rms 0.075
_refine_ls_extinction_method none
_refine_ls_goodness_of_fit_ref 1.050
_refine_ls_hydrogen_treatment constr
_refine_ls_matrix_type full
_refine_ls_number_parameters 511
_refine_ls_number_reflns 7181
_refine_ls_number_restraints 0
_refine_ls_restrained_S_all 1.050
_refine_ls_R_factor_all 0.0750
_refine_ls_R_factor_gt 0.0600
_refine_ls_shift/su_max 0.002
_refine_ls_shift/su_mean 0.000
_refine_ls_structure_factor_coef Fsqd
_refine_ls_weighting_details 'calc w=1/[\s^2^(Fo^2^)+(0.0640P)^2^+11.9820P] where P=(Fo^2^+2Fc^2^)/3'
_refine_ls_weighting_scheme calc
_refine_ls_wR_factor_gt 0.1556
_refine_ls_wR_factor_ref 0.1640
_reflns_number_gt 5839
_reflns_number_total 7181
_reflns_threshold_expression >2sigma(I)
_cod_data_source_file ic052194vsi20051226_021150.cif
_cod_data_source_block oep12me2im
_cod_depositor_comments
;
The following automatic conversions were performed:

data item '_chemical_melting_point' value 'not measured' was changed
to '?' -- the value is undefined or not given.

Automatic conversion script
Id: cif_fix_values 6909 2019-04-08 15:41:33Z antanas 
;
_cod_original_sg_symbol_Hall -P2ybc
_cod_original_sg_symbol_H-M P2(1)/c
_cod_database_code 4350204

loop_
_symmetry_equiv_pos_as_xyz
'x, y, z'
'-x, y+1/2, -z+1/2'
'-x, -y, -z'
'x, -y-1/2, z-1/2'

loop_
_atom_site_label
_atom_site_type_symbol
_atom_site_fract_x
_atom_site_fract_y
_atom_site_fract_z
_atom_site_U_iso_or_equiv
_atom_site_adp_type
_atom_site_occupancy
_atom_site_symmetry_multiplicity
_atom_site_calc_flag
_atom_site_refinement_flags
_atom_site_disorder_assembly
_atom_site_disorder_group
Fe1A Fe 0.73904(2) 0.48670(3) 0.55234(5) 0.01345(16) Uani 0.9655(12) 1 d P A 1
C1 C 0.72136(19) 0.44509(19) 0.8554(4) 0.0201(8) Uani 0.9655(12) 1 d P A 1
N5 N 0.69959(15) 0.47641(15) 0.7479(3) 0.0192(7) Uani 0.9655(12) 1 d P A 1
N6 N 0.68060(16) 0.45486(17) 0.9560(3) 0.0225(7) Uani 0.9655(12) 1 d P A 1
C2 C 0.6294(2) 0.4955(2) 0.9094(4) 0.0285(9) Uani 0.9655(12) 1 d P A 1
H2 H 0.5931 0.5114 0.9579 0.034 Uiso 0.9655(12) 1 calc PR A 1
C3 C 0.6412(2) 0.5082(2) 0.7818(4) 0.0238(9) Uani 0.9655(12) 1 d P A 1
H3 H 0.6140 0.5347 0.7241 0.029 Uiso 0.9655(12) 1 calc PR A 1
C4 C 0.7822(2) 0.4033(2) 0.8676(4) 0.0294(9) Uani 0.9655(12) 1 d P A 1
H4A H 0.8164 0.4283 0.9172 0.044 Uiso 0.9655(12) 1 calc PR A 1
H4B H 0.7979 0.3927 0.7796 0.044 Uiso 0.9655(12) 1 calc PR A 1
H4C H 0.7723 0.3612 0.9141 0.044 Uiso 0.9655(12) 1 calc PR A 1
C5 C 0.6894(2) 0.4315(2) 1.0913(4) 0.0292(10) Uani 0.9655(12) 1 d P A 1
H5A H 0.7353 0.4386 1.1210 0.044 Uiso 0.9655(12) 1 calc PR A 1
H5B H 0.6787 0.3832 1.0959 0.044 Uiso 0.9655(12) 1 calc PR A 1
H5C H 0.6600 0.4569 1.1482 0.044 Uiso 0.9655(12) 1 calc PR A 1
C1S C 0.8320(2) 0.5470(2) 0.1702(4) 0.0249(9) Uani 0.9655(12) 1 d P A 1
C2S C 0.8456(2) 0.5500(2) 0.0376(4) 0.0283(9) Uani 0.9655(12) 1 d P A 1
H2SA H 0.8842 0.5284 0.0074 0.034 Uiso 0.9655(12) 1 calc PR A 1
C3S C 0.8048(2) 0.5833(2) -0.0523(4) 0.0307(10) Uani 0.9655(12) 1 d P A 1
H3SA H 0.8156 0.5846 -0.1428 0.037 Uiso 0.9655(12) 1 calc PR A 1
C4S C 0.7482(2) 0.6148(2) -0.0099(5) 0.0358(11) Uani 0.9655(12) 1 d P A 1
H4SA H 0.7197 0.6377 -0.0709 0.043 Uiso 0.9655(12) 1 calc PR A 1
C5S C 0.7334(2) 0.6124(2) 0.1237(5) 0.0359(11) Uani 0.9655(12) 1 d P A 1
H5SA H 0.6947 0.6337 0.1544 0.043 Uiso 0.9655(12) 1 calc PR A 1
C6S C 0.7756(2) 0.5788(2) 0.2107(4) 0.0285(9) Uani 0.9655(12) 1 d P A 1
H6SA H 0.7654 0.5776 0.3014 0.034 Uiso 0.9655(12) 1 calc PR A 1
C7S C 0.8765(2) 0.5104(2) 0.2662(4) 0.0370(11) Uani 0.9655(12) 1 d P A 1
H7S1 H 0.8841 0.5386 0.3447 0.055 Uiso 0.9655(12) 1 calc PR A 1
H7S2 H 0.9188 0.5010 0.2254 0.055 Uiso 0.9655(12) 1 calc PR A 1
H7S3 H 0.8558 0.4678 0.2916 0.055 Uiso 0.9655(12) 1 calc PR A 1
Fe1B Fe 0.7471(7) 0.4889(7) 0.4447(14) 0.01345(16) Uani 0.0345(12) 1 d P A 2
N1 N 0.67982(14) 0.41627(15) 0.4542(3) 0.0159(6) Uani 1 1 d . . .
N2 N 0.81507(14) 0.41585(15) 0.5506(3) 0.0165(6) Uani 1 1 d . . .
N3 N 0.81012(14) 0.56157(15) 0.5784(3) 0.0170(6) Uani 1 1 d . . .
N4 N 0.67342(14) 0.56218(15) 0.4884(3) 0.0165(6) Uani 1 1 d . . .
C(A1 C 0.61572(17) 0.42660(18) 0.4094(3) 0.0160(7) Uani 1 1 d . A .
C(A2 C 0.69100(17) 0.34830(17) 0.4470(3) 0.0153(7) Uani 1 1 d . A .
C(A3 C 0.80840(17) 0.34805(18) 0.5302(3) 0.0175(7) Uani 1 1 d . A .
C(A4 C 0.87985(17) 0.42613(18) 0.5915(3) 0.0187(8) Uani 1 1 d . A .
C(A5 C 0.87573(17) 0.55226(18) 0.6156(3) 0.0173(7) Uani 1 1 d . A .
C(A6 C 0.79988(17) 0.63053(18) 0.5818(3) 0.0170(7) Uani 1 1 d . A .
C(A7 C 0.68231(17) 0.63079(18) 0.4969(3) 0.0167(7) Uani 1 1 d . A .
C(A8 C 0.61204(17) 0.55235(18) 0.4302(3) 0.0161(7) Uani 1 1 d . A .
C(B1 C 0.58564(17) 0.36270(18) 0.3719(3) 0.0164(7) Uani 1 1 d . . .
C(B2 C 0.63199(17) 0.31370(18) 0.3964(3) 0.0168(7) Uani 1 1 d . A .
C(B3 C 0.87008(18) 0.31345(18) 0.5639(3) 0.0186(8) Uani 1 1 d . . .
C(B4 C 0.91435(17) 0.36220(18) 0.6011(3) 0.0185(8) Uani 1 1 d . A .
C(B5 C 0.90698(18) 0.61644(18) 0.6441(3) 0.0182(8) Uani 1 1 d . . .
C(B6 C 0.85984(18) 0.66485(18) 0.6230(3) 0.0182(8) Uani 1 1 d . A .
C(B7 C 0.62419(18) 0.66595(18) 0.4444(3) 0.0189(8) Uani 1 1 d . . .
C(B8 C 0.58074(18) 0.61706(18) 0.4030(3) 0.0180(8) Uani 1 1 d . A .
C(M1 C 0.75065(17) 0.31696(19) 0.4825(3) 0.0183(8) Uani 1 1 d . . .
H(M1 H 0.7521 0.2692 0.4731 0.022 Uiso 1 1 calc R A .
C(M2 C 0.90679(17) 0.48916(18) 0.6212(3) 0.0175(7) Uani 1 1 d . . .
H(M2 H 0.9520 0.4894 0.6488 0.021 Uiso 1 1 calc R A .
C(M3 C 0.74010(18) 0.66163(18) 0.5440(3) 0.0177(7) Uani 1 1 d . . .
H(M3 H 0.7389 0.7095 0.5514 0.021 Uiso 1 1 calc R A .
C(M4 C 0.58507(18) 0.48983(19) 0.4007(3) 0.0185(7) Uani 1 1 d . . .
H(M4 H 0.5402 0.4898 0.3708 0.022 Uiso 1 1 calc R A .
C11 C 0.51718(17) 0.35471(19) 0.3128(3) 0.0200(8) Uani 1 1 d . A .
H11A H 0.4863 0.3832 0.3623 0.024 Uiso 1 1 calc R . .
H11B H 0.5031 0.3070 0.3220 0.024 Uiso 1 1 calc R . .
C12 C 0.51286(19) 0.3744(2) 0.1674(4) 0.0247(9) Uani 1 1 d . . .
H12A H 0.5268 0.4216 0.1575 0.037 Uiso 1 1 calc R A .
H12B H 0.4672 0.3694 0.1343 0.037 Uiso 1 1 calc R . .
H12C H 0.5418 0.3450 0.1171 0.037 Uiso 1 1 calc R . .
C21 C 0.62474(18) 0.23895(18) 0.3777(3) 0.0197(8) Uani 1 1 d . . .
H21A H 0.5781 0.2263 0.3906 0.024 Uiso 1 1 calc R A .
H21B H 0.6520 0.2155 0.4460 0.024 Uiso 1 1 calc R . .
C22 C 0.6452(2) 0.2147(2) 0.2421(4) 0.0269(9) Uani 1 1 d . A .
H22A H 0.6177 0.2370 0.1739 0.040 Uiso 1 1 calc R . .
H22B H 0.6393 0.1657 0.2359 0.040 Uiso 1 1 calc R . .
H22C H 0.6917 0.2260 0.2295 0.040 Uiso 1 1 calc R . .
C31 C 0.87975(18) 0.23813(18) 0.5619(4) 0.0201(8) Uani 1 1 d . A .
H31A H 0.9276 0.2282 0.5601 0.024 Uiso 1 1 calc R . .
H31B H 0.8589 0.2196 0.4802 0.024 Uiso 1 1 calc R . .
C32 C 0.8505(2) 0.2028(2) 0.6805(4) 0.0313(9) Uani 1 1 d . . .
H32A H 0.8727 0.2191 0.7615 0.047 Uiso 1 1 calc R A .
H32B H 0.8569 0.1539 0.6727 0.047 Uiso 1 1 calc R . .
H32C H 0.8031 0.2128 0.6833 0.047 Uiso 1 1 calc R . .
C41 C 0.98459(18) 0.35433(19) 0.6503(4) 0.0207(8) Uani 1 1 d . . .
H41A H 1.0124 0.3887 0.6076 0.025 Uiso 1 1 calc R A .
H41B H 1.0010 0.3091 0.6249 0.025 Uiso 1 1 calc R . .
C42 C 0.99166(19) 0.3621(2) 0.8004(4) 0.0271(9) Uani 1 1 d . A .
H42A H 0.9724 0.4053 0.8268 0.041 Uiso 1 1 calc R . .
H42B H 1.0386 0.3611 0.8269 0.041 Uiso 1 1 calc R . .
H42C H 0.9685 0.3250 0.8432 0.041 Uiso 1 1 calc R . .
C51 C 0.97741(18) 0.6251(2) 0.6943(4) 0.0220(8) Uani 1 1 d . A .
H51A H 0.9912 0.6725 0.6804 0.026 Uiso 1 1 calc R . .
H51B H 1.0066 0.5956 0.6428 0.026 Uiso 1 1 calc R . .
C52 C 0.98593(19) 0.6076(2) 0.8406(4) 0.0252(9) Uani 1 1 d . . .
H52A H 0.9577 0.6371 0.8922 0.038 Uiso 1 1 calc R A .
H52B H 1.0322 0.6142 0.8688 0.038 Uiso 1 1 calc R . .
H52C H 0.9734 0.5603 0.8546 0.038 Uiso 1 1 calc R . .
C61 C 0.86678(19) 0.74003(18) 0.6458(4) 0.0215(8) Uani 1 1 d . . .
H61A H 0.8348 0.7642 0.5873 0.026 Uiso 1 1 calc R A .
H61B H 0.9118 0.7544 0.6221 0.026 Uiso 1 1 calc R . .
C62 C 0.8550(2) 0.7599(2) 0.7879(4) 0.0265(9) Uani 1 1 d . A .
H62A H 0.8108 0.7454 0.8123 0.040 Uiso 1 1 calc R . .
H62B H 0.8586 0.8091 0.7971 0.040 Uiso 1 1 calc R . .
H62C H 0.8882 0.7381 0.8459 0.040 Uiso 1 1 calc R . .
C71 C 0.61658(18) 0.74117(18) 0.4302(4) 0.0203(8) Uani 1 1 d . A .
H71A H 0.6438 0.7639 0.4997 0.024 Uiso 1 1 calc R . .
H71B H 0.5698 0.7536 0.4432 0.024 Uiso 1 1 calc R . .
C72 C 0.63739(19) 0.7663(2) 0.2956(4) 0.0252(9) Uani 1 1 d . . .
H72A H 0.6840 0.7554 0.2834 0.038 Uiso 1 1 calc R A .
H72B H 0.6312 0.8154 0.2904 0.038 Uiso 1 1 calc R . .
H72C H 0.6103 0.7443 0.2265 0.038 Uiso 1 1 calc R . .
C81 C 0.51454(17) 0.62572(19) 0.3331(3) 0.0199(8) Uani 1 1 d . . .
H81A H 0.4985 0.6723 0.3476 0.024 Uiso 1 1 calc R A .
H81B H 0.4824 0.5942 0.3717 0.024 Uiso 1 1 calc R . .
C82 C 0.51747(19) 0.6125(2) 0.1845(4) 0.0253(9) Uani 1 1 d . A .
H82A H 0.5475 0.6452 0.1450 0.038 Uiso 1 1 calc R . .
H82B H 0.4732 0.6175 0.1442 0.038 Uiso 1 1 calc R . .
H82C H 0.5336 0.5666 0.1695 0.038 Uiso 1 1 calc R . .

loop_
_atom_site_aniso_label
_atom_site_aniso_U_11
_atom_site_aniso_U_22
_atom_site_aniso_U_33
_atom_site_aniso_U_23
_atom_site_aniso_U_13
_atom_site_aniso_U_12
Fe1A 0.0133(3) 0.0129(3) 0.0140(3) -0.0009(2) -0.00172(19) 0.0001(2)
C1 0.026(2) 0.0173(19) 0.0162(19) -0.0007(15) -0.0015(15) -0.0052(16)
N5 0.0215(17) 0.0178(17) 0.0181(16) -0.0006(13) -0.0005(13) -0.0041(13)
N6 0.0235(17) 0.0252(18) 0.0189(17) -0.0003(14) 0.0022(13) -0.0067(14)
C2 0.021(2) 0.039(3) 0.025(2) -0.0036(18) 0.0032(17) 0.0001(18)
C3 0.023(2) 0.029(2) 0.020(2) 0.0009(16) -0.0008(16) 0.0004(17)
C4 0.033(2) 0.029(2) 0.026(2) 0.0017(18) 0.0006(18) 0.0078(19)
C5 0.037(2) 0.033(2) 0.017(2) 0.0033(17) 0.0015(17) -0.0106(19)
C1S 0.029(2) 0.024(2) 0.022(2) -0.0021(16) 0.0002(16) -0.0091(17)
C2S 0.028(2) 0.033(2) 0.025(2) -0.0051(18) 0.0056(17) -0.0080(18)
C3S 0.040(3) 0.030(2) 0.022(2) -0.0014(17) -0.0022(18) -0.010(2)
C4S 0.038(3) 0.023(2) 0.045(3) 0.0055(19) -0.017(2) -0.0004(19)
C5S 0.029(2) 0.027(2) 0.051(3) -0.004(2) 0.002(2) 0.0051(19)
C6S 0.030(2) 0.029(2) 0.026(2) -0.0023(18) 0.0056(18) -0.0025(18)
C7S 0.039(3) 0.043(3) 0.029(2) 0.006(2) 0.002(2) 0.003(2)
Fe1B 0.0133(3) 0.0129(3) 0.0140(3) -0.0009(2) -0.00172(19) 0.0001(2)
N1 0.0158(15) 0.0153(15) 0.0164(15) 0.0003(12) -0.0005(11) 0.0016(12)
N2 0.0169(15) 0.0156(15) 0.0168(15) 0.0002(12) -0.0008(12) -0.0011(12)
N3 0.0165(15) 0.0180(16) 0.0165(15) 0.0003(12) -0.0013(12) -0.0010(12)
N4 0.0175(15) 0.0160(15) 0.0159(15) 0.0000(12) -0.0003(12) -0.0003(12)
C(A1 0.0156(17) 0.0206(19) 0.0119(16) -0.0013(14) 0.0004(13) -0.0034(14)
C(A2 0.0173(17) 0.0150(18) 0.0136(17) -0.0020(13) 0.0000(13) -0.0023(14)
C(A3 0.0172(18) 0.0170(18) 0.0181(18) -0.0010(14) 0.0008(14) 0.0022(14)
C(A4 0.0162(18) 0.0208(19) 0.0192(18) 0.0013(15) 0.0005(14) 0.0013(15)
C(A5 0.0142(17) 0.0218(19) 0.0158(17) -0.0024(14) -0.0008(14) -0.0023(14)
C(A6 0.0204(19) 0.0183(18) 0.0122(17) 0.0003(14) 0.0008(14) -0.0010(14)
C(A7 0.0196(18) 0.0160(18) 0.0146(17) -0.0003(14) 0.0021(14) 0.0032(14)
C(A8 0.0146(17) 0.0198(19) 0.0137(17) -0.0005(14) -0.0006(13) 0.0034(14)
C(B1 0.0190(18) 0.0187(18) 0.0114(16) -0.0004(13) 0.0009(13) -0.0022(14)
C(B2 0.0190(18) 0.0182(18) 0.0134(17) -0.0011(14) 0.0028(14) -0.0033(14)
C(B3 0.0200(19) 0.0189(19) 0.0169(18) -0.0008(14) 0.0020(14) 0.0034(15)
C(B4 0.0176(18) 0.0205(19) 0.0174(18) -0.0007(14) -0.0014(14) 0.0019(15)
C(B5 0.0210(19) 0.0198(19) 0.0138(17) -0.0016(14) -0.0011(14) -0.0042(15)
C(B6 0.0209(19) 0.0183(19) 0.0154(17) 0.0014(14) 0.0009(14) -0.0025(15)
C(B7 0.0223(19) 0.0197(19) 0.0148(17) 0.0018(14) 0.0019(14) 0.0041(15)
C(B8 0.0214(19) 0.0206(19) 0.0122(17) 0.0017(14) 0.0022(14) 0.0038(15)
C(M1 0.0227(19) 0.0164(18) 0.0160(18) 0.0000(14) 0.0014(14) 0.0017(14)
C(M2 0.0148(17) 0.0240(19) 0.0137(17) -0.0004(14) -0.0007(13) -0.0004(15)
C(M3 0.0255(19) 0.0140(17) 0.0137(17) -0.0017(14) 0.0023(14) 0.0023(15)
C(M4 0.0163(18) 0.0241(19) 0.0151(17) 0.0011(14) -0.0010(13) 0.0001(15)
C11 0.0150(18) 0.023(2) 0.0215(19) -0.0001(15) -0.0001(14) -0.0055(15)
C12 0.025(2) 0.029(2) 0.020(2) -0.0018(16) -0.0053(15) -0.0015(17)
C21 0.0207(19) 0.0187(19) 0.0194(19) -0.0006(14) -0.0021(15) -0.0034(15)
C22 0.029(2) 0.026(2) 0.026(2) -0.0074(17) 0.0003(17) -0.0013(17)
C31 0.0200(19) 0.0153(19) 0.025(2) -0.0005(15) -0.0019(15) 0.0065(15)
C32 0.033(2) 0.028(2) 0.034(2) 0.0060(18) 0.0031(18) 0.0069(18)
C41 0.0176(19) 0.0218(19) 0.0226(19) 0.0007(15) -0.0010(15) 0.0056(15)
C42 0.023(2) 0.033(2) 0.025(2) 0.0039(17) -0.0029(16) 0.0050(17)
C51 0.0181(19) 0.023(2) 0.025(2) -0.0003(15) -0.0026(15) -0.0057(15)
C52 0.022(2) 0.030(2) 0.024(2) -0.0027(16) -0.0050(16) -0.0010(16)
C61 0.024(2) 0.0189(19) 0.021(2) -0.0003(15) -0.0036(15) -0.0035(15)
C62 0.030(2) 0.022(2) 0.027(2) -0.0055(16) -0.0014(17) 0.0006(17)
C71 0.0199(19) 0.0198(19) 0.0210(19) 0.0005(15) -0.0019(15) 0.0037(15)
C72 0.027(2) 0.025(2) 0.023(2) 0.0045(16) 0.0013(16) 0.0032(17)
C81 0.0183(18) 0.0208(19) 0.0206(19) 0.0044(15) -0.0019(14) 0.0053(15)
C82 0.026(2) 0.027(2) 0.023(2) 0.0023(16) -0.0046(16) 0.0016(17)

loop_
_atom_type_symbol
_atom_type_description
_atom_type_scat_dispersion_real
_atom_type_scat_dispersion_imag
_atom_type_scat_source
C C 0.0033 0.0016 'International Tables Vol C Tables 4.2.6.8 and 6.1.1.4'
H H 0.0000 0.0000 'International Tables Vol C Tables 4.2.6.8 and 6.1.1.4'
N N 0.0061 0.0033 'International Tables Vol C Tables 4.2.6.8 and 6.1.1.4'
Fe Fe 0.3463 0.8444 'International Tables Vol C Tables 4.2.6.8 and 6.1.1.4'

loop_
_geom_angle_atom_site_label_1
_geom_angle_atom_site_label_2
_geom_angle_atom_site_label_3
_geom_angle
N1 Fe1A N3 158.30(11)
N1 Fe1A N2 87.77(11)
N3 Fe1A N2 88.36(11)
N1 Fe1A N4 88.69(11)
N3 Fe1A N4 87.83(11)
N2 Fe1A N4 160.38(11)
N1 Fe1A N5 98.83(11)
N3 Fe1A N5 102.84(11)
N2 Fe1A N5 103.66(12)
N4 Fe1A N5 95.96(11)
N5 C1 N6 111.3(3)
N5 C1 C4 125.9(3)
N6 C1 C4 122.8(3)
C1 N5 C3 105.8(3)
C1 N5 Fe1A 132.7(3)
C3 N5 Fe1A 121.4(2)
C1 N6 C2 107.1(3)
C1 N6 C5 127.6(4)
C2 N6 C5 125.2(3)
C3 C2 N6 106.5(4)
C3 C2 H2 126.7
N6 C2 H2 126.7
C2 C3 N5 109.3(4)
C2 C3 H3 125.4
N5 C3 H3 125.4
C6S C1S C2S 117.4(4)
C6S C1S C7S 121.0(4)
C2S C1S C7S 121.6(4)
C3S C2S C1S 122.2(4)
C3S C2S H2SA 118.9
C1S C2S H2SA 118.9
C2S C3S C4S 119.6(4)
C2S C3S H3SA 120.2
C4S C3S H3SA 120.2
C3S C4S C5S 119.3(4)
C3S C4S H4SA 120.4
C5S C4S H4SA 120.4
C6S C5S C4S 119.4(4)
C6S C5S H5SA 120.3
C4S C5S H5SA 120.3
C1S C6S C5S 122.1(4)
C1S C6S H6SA 118.9
C5S C6S H6SA 118.9
N1 Fe1B N4 89.8(5)
N1 Fe1B N2 85.6(5)
N4 Fe1B N2 139.3(7)
N1 Fe1B N3 141.5(7)
N4 Fe1B N3 80.5(5)
N2 Fe1B N3 78.5(4)
C(A2 N1 C(A1 106.5(3)
C(A2 N1 Fe1B 126.5(5)
C(A1 N1 Fe1B 121.2(5)
C(A2 N1 Fe1A 126.3(2)
C(A1 N1 Fe1A 125.8(2)
C(A3 N2 C(A4 106.3(3)
C(A3 N2 Fe1A 126.4(2)
C(A4 N2 Fe1A 126.5(2)
C(A3 N2 Fe1B 120.2(4)
C(A4 N2 Fe1B 127.8(4)
C(A6 N3 C(A5 105.6(3)
C(A6 N3 Fe1A 127.2(2)
C(A5 N3 Fe1A 126.6(2)
C(A6 N3 Fe1B 122.9(4)
C(A5 N3 Fe1B 125.6(4)
C(A7 N4 C(A8 106.4(3)
C(A7 N4 Fe1A 127.3(2)
C(A8 N4 Fe1A 126.3(2)
C(A7 N4 Fe1B 126.4(4)
C(A8 N4 Fe1B 116.3(4)
N1 C(A1 C(M4 124.5(3)
N1 C(A1 C(B1 110.0(3)
C(M4 C(A1 C(B1 125.5(3)
N1 C(A2 C(M1 124.6(3)
N1 C(A2 C(B2 110.2(3)
C(M1 C(A2 C(B2 125.2(3)
N2 C(A3 C(M1 124.4(3)
N2 C(A3 C(B3 110.2(3)
C(M1 C(A3 C(B3 125.4(3)
N2 C(A4 C(M2 124.1(3)
N2 C(A4 C(B4 110.2(3)
C(M2 C(A4 C(B4 125.7(3)
N3 C(A5 C(M2 123.9(3)
N3 C(A5 C(B5 110.5(3)
C(M2 C(A5 C(B5 125.7(3)
N3 C(A6 C(M3 123.8(3)
N3 C(A6 C(B6 110.3(3)
C(M3 C(A6 C(B6 125.9(3)
N4 C(A7 C(M3 124.3(3)
N4 C(A7 C(B7 110.3(3)
C(M3 C(A7 C(B7 125.4(3)
N4 C(A8 C(M4 124.5(3)
N4 C(A8 C(B8 110.0(3)
C(M4 C(A8 C(B8 125.5(3)
C(B2 C(B1 C(A1 106.8(3)
C(B2 C(B1 C11 128.2(3)
C(A1 C(B1 C11 124.9(3)
C(B1 C(B2 C(A2 106.4(3)
C(B1 C(B2 C21 127.8(3)
C(A2 C(B2 C21 125.8(3)
C(B4 C(B3 C(A3 106.6(3)
C(B4 C(B3 C31 128.3(3)
C(A3 C(B3 C31 125.0(3)
C(B3 C(B4 C(A4 106.7(3)
C(B3 C(B4 C41 128.9(3)
C(A4 C(B4 C41 124.3(3)
C(B6 C(B5 C(A5 106.6(3)
C(B6 C(B5 C51 128.5(3)
C(A5 C(B5 C51 124.8(3)
C(B5 C(B6 C(A6 107.1(3)
C(B5 C(B6 C61 127.2(3)
C(A6 C(B6 C61 125.6(3)
C(B8 C(B7 C(A7 106.3(3)
C(B8 C(B7 C71 127.5(3)
C(A7 C(B7 C71 126.0(3)
C(B7 C(B8 C(A8 107.0(3)
C(B7 C(B8 C81 128.3(3)
C(A8 C(B8 C81 124.6(3)
C(A2 C(M1 C(A3 127.2(3)
C(A2 C(M1 H(M1 116.4
C(A3 C(M1 H(M1 116.4
C(A4 C(M2 C(A5 128.2(3)
C(A4 C(M2 H(M2 115.9
C(A5 C(M2 H(M2 115.9
C(A7 C(M3 C(A6 127.8(3)
C(A7 C(M3 H(M3 116.1
C(A6 C(M3 H(M3 116.1
C(A8 C(M4 C(A1 128.0(3)
C(A8 C(M4 H(M4 116.0
C(A1 C(M4 H(M4 116.0
C(B1 C11 C12 112.7(3)
C(B1 C11 H11A 109.1
C12 C11 H11A 109.1
C(B1 C11 H11B 109.1
C12 C11 H11B 109.1
H11A C11 H11B 107.8
C11 C12 H12A 109.5
C11 C12 H12B 109.5
H12A C12 H12B 109.5
C11 C12 H12C 109.5
H12A C12 H12C 109.5
H12B C12 H12C 109.5
C(B2 C21 C22 113.3(3)
C(B2 C21 H21A 108.9
C22 C21 H21A 108.9
C(B2 C21 H21B 108.9
C22 C21 H21B 108.9
H21A C21 H21B 107.7
C21 C22 H22A 109.5
C21 C22 H22B 109.5
H22A C22 H22B 109.5
C21 C22 H22C 109.5
H22A C22 H22C 109.5
H22B C22 H22C 109.5
C(B3 C31 C32 112.9(3)
C(B3 C31 H31A 109.0
C32 C31 H31A 109.0
C(B3 C31 H31B 109.0
C32 C31 H31B 109.0
H31A C31 H31B 107.8
C31 C32 H32A 109.5
C31 C32 H32B 109.5
H32A C32 H32B 109.5
C31 C32 H32C 109.5
H32A C32 H32C 109.5
H32B C32 H32C 109.5
C(B4 C41 C42 112.4(3)
C(B4 C41 H41A 109.1
C42 C41 H41A 109.1
C(B4 C41 H41B 109.1
C42 C41 H41B 109.1
H41A C41 H41B 107.9
C41 C42 H42A 109.5
C41 C42 H42B 109.5
H42A C42 H42B 109.5
C41 C42 H42C 109.5
H42A C42 H42C 109.5
H42B C42 H42C 109.5
C(B5 C51 C52 112.4(3)
C(B5 C51 H51A 109.1
C52 C51 H51A 109.1
C(B5 C51 H51B 109.1
C52 C51 H51B 109.1
H51A C51 H51B 107.9
C51 C52 H52A 109.5
C51 C52 H52B 109.5
H52A C52 H52B 109.5
C51 C52 H52C 109.5
H52A C52 H52C 109.5
H52B C52 H52C 109.5
C(B6 C61 C62 112.6(3)
C(B6 C61 H61A 109.1
C62 C61 H61A 109.1
C(B6 C61 H61B 109.1
C62 C61 H61B 109.1
H61A C61 H61B 107.8
C61 C62 H62A 109.5
C61 C62 H62B 109.5
H62A C62 H62B 109.5
C61 C62 H62C 109.5
H62A C62 H62C 109.5
H62B C62 H62C 109.5
C(B7 C71 C72 112.2(3)
C(B7 C71 H71A 109.2
C72 C71 H71A 109.2
C(B7 C71 H71B 109.2
C72 C71 H71B 109.2
H71A C71 H71B 107.9
C71 C72 H72A 109.5
C71 C72 H72B 109.5
H72A C72 H72B 109.5
C71 C72 H72C 109.5
H72A C72 H72C 109.5
H72B C72 H72C 109.5
C(B8 C81 C82 112.6(3)
C(B8 C81 H81A 109.1
C82 C81 H81A 109.1
C(B8 C81 H81B 109.1
C82 C81 H81B 109.1
H81A C81 H81B 107.8
C81 C82 H82A 109.5
C81 C82 H82B 109.5
H82A C82 H82B 109.5
C81 C82 H82C 109.5
H82A C82 H82C 109.5
H82B C82 H82C 109.5

loop_
_geom_bond_atom_site_label_1
_geom_bond_atom_site_label_2
_geom_bond_distance
Fe1A N1 2.074(3)
Fe1A N3 2.076(3)
Fe1A N2 2.082(3)
Fe1A N4 2.089(3)
Fe1A N5 2.171(3)
C1 N5 1.320(5)
C1 N6 1.345(5)
C1 C4 1.485(6)
N5 C3 1.390(5)
N6 C2 1.384(5)
N6 C5 1.455(5)
C2 C3 1.348(6)
C2 H2 0.9500
C3 H3 0.9500
C4 H4A 0.9800
C4 H4B 0.9800
C4 H4C 0.9800
C5 H5A 0.9800
C5 H5B 0.9800
C5 H5C 0.9800
C1S C6S 1.377(6)
C1S C2S 1.383(6)
C1S C7S 1.494(6)
C2S C3S 1.380(6)
C2S H2SA 0.9500
C3S C4S 1.385(6)
C3S H3SA 0.9500
C4S C5S 1.398(7)
C4S H4SA 0.9500
C5S C6S 1.382(6)
C5S H5SA 0.9500
C6S H6SA 0.9500
C7S H7S1 0.9800
C7S H7S2 0.9800
C7S H7S3 0.9800
Fe1B N1 1.984(14)
Fe1B N4 2.135(14)
Fe1B N2 2.248(14)
Fe1B N3 2.332(14)
N1 C(A2 1.365(4)
N1 C(A1 1.378(4)
N2 C(A3 1.363(5)
N2 C(A4 1.379(5)
N3 C(A6 1.380(5)
N3 C(A5 1.383(4)
N4 C(A7 1.371(5)
N4 C(A8 1.374(4)
C(A1 C(M4 1.398(5)
C(A1 C(B1 1.449(5)
C(A2 C(M1 1.395(5)
C(A2 C(B2 1.457(5)
C(A3 C(M1 1.395(5)
C(A3 C(B3 1.456(5)
C(A4 C(M2 1.390(5)
C(A4 C(B4 1.446(5)
C(A5 C(M2 1.398(5)
C(A5 C(B5 1.444(5)
C(A6 C(M3 1.401(5)
C(A6 C(B6 1.442(5)
C(A7 C(M3 1.392(5)
C(A7 C(B7 1.455(5)
C(A8 C(M4 1.381(5)
C(A8 C(B8 1.451(5)
C(B1 C(B2 1.367(5)
C(B1 C11 1.503(5)
C(B2 C21 1.497(5)
C(B3 C(B4 1.362(5)
C(B3 C31 1.503(5)
C(B4 C41 1.502(5)
C(B5 C(B6 1.364(5)
C(B5 C51 1.510(5)
C(B6 C61 1.511(5)
C(B7 C(B8 1.365(5)
C(B7 C71 1.502(5)
C(B8 C81 1.508(5)
C(M1 H(M1 0.9500
C(M2 H(M2 0.9500
C(M3 H(M3 0.9500
C(M4 H(M4 0.9500
C11 C12 1.526(5)
C11 H11A 0.9900
C11 H11B 0.9900
C12 H12A 0.9800
C12 H12B 0.9800
C12 H12C 0.9800
C21 C22 1.526(5)
C21 H21A 0.9900
C21 H21B 0.9900
C22 H22A 0.9800
C22 H22B 0.9800
C22 H22C 0.9800
C31 C32 1.526(5)
C31 H31A 0.9900
C31 H31B 0.9900
C32 H32A 0.9800
C32 H32B 0.9800
C32 H32C 0.9800
C41 C42 1.534(5)
C41 H41A 0.9900
C41 H41B 0.9900
C42 H42A 0.9800
C42 H42B 0.9800
C42 H42C 0.9800
C51 C52 1.530(5)
C51 H51A 0.9900
C51 H51B 0.9900
C52 H52A 0.9800
C52 H52B 0.9800
C52 H52C 0.9800
C61 C62 1.521(5)
C61 H61A 0.9900
C61 H61B 0.9900
C62 H62A 0.9800
C62 H62B 0.9800
C62 H62C 0.9800
C71 C72 1.525(5)
C71 H71A 0.9900
C71 H71B 0.9900
C72 H72A 0.9800
C72 H72B 0.9800
C72 H72C 0.9800
C81 C82 1.533(5)
C81 H81A 0.9900
C81 H81B 0.9900
C82 H82A 0.9800
C82 H82B 0.9800
C82 H82C 0.9800
